data_2201843
loop_
_publ_author_name
'Gravestock, David'
'McKenzie, Jean M.'

_publ_section_title
(5<i>S</i>*,6<i>R</i>*,7<i>R</i>*,9<i>R</i>*)-1-Benzyl-7,9-dimethyl-8-oxo-1-azaspiro[4.4]nonane-6-carbonitrile
_journal_issue 1
_journal_name_full 'Acta Crystallographica Section E'
_journal_page_first o63
_journal_page_last o65
_journal_paper_doi 10.1107/S1600536802022031
_journal_volume 59
_journal_year 2003
_chemical_formula_iupac 'C18 H22 N2 O'
_chemical_formula_moiety 'C18 H22 N2 O'
_chemical_formula_sum 'C18 H22 N2 O'
_chemical_formula_weight 282.38
_chemical_melting_point 382.5(10)
_chemical_name_systematic
;
(5S*,6R*,7R*,9R*)-1-Benzyl-7,9-dimethyl-8-oxo-1-
azaspiro[4.4]nonane-6-carbonitrile
;
_space_group_IT_number 14
_symmetry_cell_setting monoclinic
_symmetry_space_group_name_Hall '-P 2yn'
_symmetry_space_group_name_H-M 'P 1 21/n 1'
_audit_creation_method 'WinGX routine CIF_UPDATE'
_cell_angle_alpha 90
_cell_angle_beta 93.68(2)
_cell_angle_gamma 90
_cell_formula_units_Z 4
_cell_length_a 10.543(3)
_cell_length_b 10.614(4)
_cell_length_c 14.570(3)
_cell_measurement_reflns_used 25
_cell_measurement_temperature 295(2)
_cell_measurement_theta_max 12
_cell_measurement_theta_min 2
_cell_volume 1627.1(8)
_computing_cell_refinement 'CAD-4 EXPRESS'
_computing_data_collection 'CAD-4 EXPRESS (Enraf-Nonius, 1994)'
_computing_data_reduction 'XCAD4 (Harms & Wocadlo, 1995)'
_computing_molecular_graphics 'ORTEP3 for Windows (Farrugia, 1997)'
_computing_publication_material 'WinGX (Farrugia, 1999)'
_computing_structure_refinement 'SHELXL97 (Sheldrick, 1997)'
_computing_structure_solution 'SHELXS97 (Sheldrick, 1997)'
_diffrn_measured_fraction_theta_full 0.997
_diffrn_measured_fraction_theta_max 0.997
_diffrn_measurement_device_type 'Enraf-Nonius CAD-4'
_diffrn_measurement_method \w/2\q
_diffrn_radiation_type MoK\a
_diffrn_radiation_wavelength 0.71073
_diffrn_reflns_av_R_equivalents 0.067
_diffrn_reflns_limit_h_max 12
_diffrn_reflns_limit_h_min -1
_diffrn_reflns_limit_k_max 12
_diffrn_reflns_limit_k_min -12
_diffrn_reflns_limit_l_max 17
_diffrn_reflns_limit_l_min -17
_diffrn_reflns_number 6534
_diffrn_reflns_theta_full 24.99
_diffrn_reflns_theta_max 24.99
_diffrn_reflns_theta_min 2.32
_diffrn_standards_decay_% 3
_diffrn_standards_interval_time 120
_diffrn_standards_number 3
_exptl_absorpt_coefficient_mu 0.072
_exptl_absorpt_correction_type none
_exptl_crystal_colour colorless
_exptl_crystal_density_diffrn 1.153
_exptl_crystal_density_method 'not measured'
_exptl_crystal_description 'rectangular block'
_exptl_crystal_F_000 608
_exptl_crystal_size_max 0.8
_exptl_crystal_size_mid 0.6
_exptl_crystal_size_min 0.5
_refine_diff_density_max 0.904
_refine_diff_density_min -0.384
_refine_ls_extinction_method none
_refine_ls_goodness_of_fit_ref 1.043
_refine_ls_hydrogen_treatment constr
_refine_ls_matrix_type full
_refine_ls_number_parameters 190
_refine_ls_number_reflns 2863
_refine_ls_number_restraints 0
_refine_ls_restrained_S_all 1.043
_refine_ls_R_factor_gt 0.0852
_refine_ls_shift/su_max 0.013
_refine_ls_structure_factor_coef Fsqd
_refine_ls_weighting_details 'calc w = 1/[\s^2^(Fo^2^)+(0.1715P)^2^+0.8378P] where P = (Fo^2^+2Fc^2^)/3'
_refine_ls_weighting_scheme calc
_refine_ls_wR_factor_ref 0.2873
_reflns_number_gt 2336
_reflns_number_total 2863
_reflns_threshold_expression I>2\s(I)
_cod_data_source_file cf6225.cif
_cod_data_source_block 3
_cod_depositor_comments
;
The following automatic conversions were performed:

'_chemical_melting_point' value '381.5-383.5' was changed to
'382.5(10)' - the average value was taken and precision was
estimated.

Automatic conversion script
Id: cif_fix_values 1646 2011-03-28 12:23:43Z adriana 

The following automatic conversions were performed:

'_chemical_melting_point' value '381.5-383.5' was changed to
'382.5(10)' - the average value was taken and precision was
estimated.

Automatic conversion script
Id: cif_fix_values 1715 2011-07-08 13:25:40Z adriana 
;
_cod_original_cell_volume 1627.2(8)
_cod_original_sg_symbol_H-M 'P 21/n'
_cod_database_code 2201843
_cod_database_fobs_code 2201843

loop_
_symmetry_equiv_pos_as_xyz
'x, y, z'
'-x+1/2, y+1/2, -z+1/2'
'-x, -y, -z'
'x-1/2, -y-1/2, z-1/2'

loop_
_atom_site_label
_atom_site_fract_x
_atom_site_fract_y
_atom_site_fract_z
_atom_site_U_iso_or_equiv
_atom_site_adp_type
_atom_site_calc_flag
_atom_site_refinement_flags
_atom_site_occupancy
_atom_site_disorder_assembly
_atom_site_disorder_group
_atom_site_type_symbol
C1 0.2164(2) 0.2828(2) 0.38453(16) 0.0485(6) Uani d . 1 A . C
C2 0.2704(3) 0.3378(3) 0.29658(18) 0.0592(7) Uani d . 1 . . C
H2A 0.2577 0.4282 0.2936 0.071 Uiso calc R 1 . . H
H2B 0.3606 0.3202 0.2956 0.071 Uiso calc R 1 . . H
C3 0.1978(4) 0.2734(4) 0.2175(2) 0.0822(10) Uani d . 1 . . C
H3A 0.1828 0.3309 0.1662 0.099 Uiso calc R 1 . . H
H3B 0.2443 0.2009 0.197 0.099 Uiso calc R 1 . . H
C4 0.0761(4) 0.2339(4) 0.2543(2) 0.0854(11) Uani d . 1 A . C
H4A 0.0145 0.3019 0.2502 0.102 Uiso calc R 1 . . H
H4B 0.0408 0.1613 0.2213 0.102 Uiso calc R 1 . . H
C5 0.1819(2) 0.3896(2) 0.45188(19) 0.0552(7) Uani d . 1 . . C
H5 0.1342 0.3516 0.5004 0.066 Uiso calc R 1 . . H
C6 0.3106(3) 0.4340(3) 0.4958(2) 0.0663(8) Uani d . 1 . . C
H6 0.3476 0.4932 0.4533 0.08 Uiso calc R 1 . . H
C7 0.3884(3) 0.3150(3) 0.4977(2) 0.0705(9) Uani d . 1 . . C
C8 0.3166(3) 0.2121(3) 0.4469(2) 0.0662(8) Uani d . 1 . . C
H8 0.2701 0.1663 0.4924 0.079 Uiso calc R 1 . . H
C9 0.1046(3) 0.4897(3) 0.4099(2) 0.0694(8) Uani d . 1 . . C
C10 0.3062(4) 0.4982(4) 0.5887(3) 0.0988(13) Uani d . 1 . . C
H10A 0.3903 0.5238 0.61 0.148 Uiso calc R 1 . . H
H10B 0.2733 0.4406 0.6321 0.148 Uiso calc R 1 . . H
H10C 0.2521 0.5709 0.5829 0.148 Uiso calc R 1 . . H
C11 0.3990(5) 0.1151(5) 0.4008(3) 0.1150(17) Uani d . 1 . . C
H11A 0.4582 0.0786 0.446 0.172 Uiso calc R 1 . . H
H11B 0.4447 0.1557 0.3542 0.172 Uiso calc R 1 . . H
H11C 0.3458 0.0502 0.3733 0.172 Uiso calc R 1 . . H
C12 0.0052(3) 0.1803(4) 0.4063(3) 0.0825(10) Uani d . 1 A 1 C
H12A -0.0486 0.2545 0.4051 0.099 Uiso calc R 1 A 1 H
H12B 0.0374 0.1667 0.4694 0.099 Uiso calc R 1 A 1 H
C13 -0.0731(3) 0.0678(3) 0.3740(2) 0.0670(8) Uani d . 1 . . C
C14 -0.2073(4) 0.0809(3) 0.3622(3) 0.0822(10) Uani d . 1 A . C
H14 -0.2453 0.1578 0.3741 0.099 Uiso calc R 1 . . H
C15 -0.2815(3) -0.0209(4) 0.3329(3) 0.0837(10) Uani d . 1 . . C
H15 -0.3696 -0.0136 0.3265 0.1 Uiso calc R 1 A . H
C16 -0.2250(4) -0.1302(4) 0.3138(3) 0.0826(10) Uani d . 1 A . C
H16 -0.2754 -0.1977 0.2934 0.099 Uiso calc R 1 . . H
C17 -0.0990(4) -0.1458(4) 0.3230(3) 0.0854(11) Uani d . 1 . . C
H17 -0.0625 -0.2227 0.309 0.103 Uiso calc R 1 A . H
C18 -0.0257(3) -0.0480(3) 0.3529(2) 0.0760(9) Uani d . 1 A . C
H18 0.0618 -0.0599 0.3596 0.091 Uiso calc R 1 . . H
N1 0.1116(2) 0.2026(2) 0.34948(14) 0.0513(6) Uani d . 1 . . N
N2 0.0445(3) 0.5688(3) 0.3777(3) 0.1058(12) Uani d . 1 . . N
O1 0.4945(2) 0.3060(3) 0.5344(2) 0.1051(10) Uani d . 1 . . O

loop_
_atom_site_aniso_label
_atom_site_aniso_U_11
_atom_site_aniso_U_22
_atom_site_aniso_U_33
_atom_site_aniso_U_12
_atom_site_aniso_U_13
_atom_site_aniso_U_23
C1 0.0490(13) 0.0520(13) 0.0450(13) 0.0070(10) 0.0067(10) 0.0024(10)
C2 0.0535(14) 0.0706(17) 0.0549(15) 0.0018(13) 0.0146(11) 0.0056(13)
C3 0.106(3) 0.095(2) 0.0472(15) -0.022(2) 0.0118(16) 0.0103(15)
C4 0.092(2) 0.103(3) 0.0591(18) -0.020(2) -0.0108(17) 0.0081(18)
C5 0.0534(14) 0.0557(15) 0.0578(15) 0.0014(11) 0.0123(11) -0.0030(12)
C6 0.0645(17) 0.0719(18) 0.0627(16) -0.0064(14) 0.0056(13) -0.0088(14)
C7 0.0626(17) 0.095(2) 0.0538(15) 0.0079(16) -0.0021(13) 0.0032(15)
C8 0.0720(18) 0.0681(17) 0.0574(16) 0.0195(14) -0.0038(14) 0.0039(13)
C9 0.0622(17) 0.0617(17) 0.086(2) 0.0098(14) 0.0163(15) -0.0060(15)
C10 0.111(3) 0.107(3) 0.078(2) -0.013(2) 0.005(2) -0.036(2)
C11 0.119(3) 0.109(3) 0.112(3) 0.071(3) -0.023(3) -0.019(3)
C12 0.077(2) 0.091(2) 0.082(2) -0.0125(18) 0.0216(17) -0.0146(18)
C13 0.0784(19) 0.0647(17) 0.0604(16) -0.0170(15) 0.0224(14) -0.0022(13)
C14 0.086(2) 0.0650(18) 0.097(3) 0.0084(17) 0.0178(19) 0.0006(17)
C15 0.0594(18) 0.088(2) 0.104(3) -0.0090(17) 0.0089(17) -0.001(2)
C16 0.089(2) 0.078(2) 0.083(2) -0.0117(19) 0.0256(18) 0.0053(18)
C17 0.113(3) 0.067(2) 0.079(2) 0.010(2) 0.025(2) 0.0073(17)
C18 0.076(2) 0.083(2) 0.0699(19) 0.0119(17) 0.0169(15) 0.0052(17)
N1 0.0536(12) 0.0570(12) 0.0439(11) -0.0008(9) 0.0076(9) 0.0052(9)
N2 0.098(2) 0.081(2) 0.140(3) 0.0355(19) 0.021(2) 0.016(2)
O1 0.0753(16) 0.141(3) 0.0951(19) 0.0097(16) -0.0264(14) -0.0022(18)

loop_
_atom_type_symbol
_atom_type_description
_atom_type_scat_dispersion_real
_atom_type_scat_dispersion_imag
_atom_type_scat_source
C C 0.0033 0.0016 'International Tables Vol C Tables 4.2.6.8 and 6.1.1.4'
H H 0 0 'International Tables Vol C Tables 4.2.6.8 and 6.1.1.4'
N N 0.0061 0.0033 'International Tables Vol C Tables 4.2.6.8 and 6.1.1.4'
O O 0.0106 0.006 'International Tables Vol C Tables 4.2.6.8 and 6.1.1.4'

loop_
_geom_angle_atom_site_label_1
_geom_angle_atom_site_label_2
_geom_angle_atom_site_label_3
_geom_angle
N1 C1 C8 113.4(2)
N1 C1 C2 103.9(2)
C8 C1 C2 113.3(2)
N1 C1 C5 116.21(19)
C8 C1 C5 99.3(2)
C2 C1 C5 111.1(2)
C3 C2 C1 105.4(2)
C4 C3 C2 105.1(3)
N1 C4 C3 103.6(3)
C9 C5 C6 114.1(2)
C9 C5 C1 114.5(2)
C6 C5 C1 104.4(2)
C7 C6 C10 114.0(3)
C7 C6 C5 102.5(2)
C10 C6 C5 115.6(3)
O1 C7 C8 125.7(3)
O1 C7 C6 124.1(3)
C8 C7 C6 110.2(2)
C7 C8 C11 115.1(3)
C7 C8 C1 104.0(2)
C11 C8 C1 117.1(3)
N2 C9 C5 179.3(4)
N1 C12 C13 112.2(3)
C18 C13 C14 115.9(3)
C18 C13 C12 125.4(3)
C14 C13 C12 118.7(3)
C15 C14 C13 119.9(3)
C16 C15 C14 119.2(3)
C17 C16 C15 122.6(4)
C16 C17 C18 118.7(4)
C17 C18 C13 123.6(3)
C4 N1 C12 114.9(3)
C4 N1 C1 110.1(2)
C12 N1 C1 119.3(2)

loop_
_geom_bond_atom_site_label_1
_geom_bond_atom_site_label_2
_geom_bond_site_symmetry_2
_geom_bond_distance
_geom_bond_publ_flag
C1 N1 . 1.461(3) ?
C1 C8 . 1.543(4) ?
C1 C2 . 1.550(3) ?
C1 C5 . 1.558(3) ?
C2 C3 . 1.506(4) ?
C3 C4 . 1.482(5) ?
C4 N1 . 1.452(4) ?
C5 C9 . 1.450(4) ?
C5 C6 . 1.537(4) ?
C6 C7 . 1.505(5) ?
C6 C10 . 1.520(5) ?
C7 O1 . 1.212(4) ?
C7 C8 . 1.498(5) ?
C8 C11 . 1.529(5) ?
C9 N2 . 1.135(4) ?
C12 N1 . 1.456(4) ?
C12 C13 . 1.510(5) ?
C13 C18 . 1.369(5) ?
C13 C14 . 1.421(5) ?
C14 C15 . 1.386(5) ?
C15 C16 . 1.341(5) ?
C16 C17 . 1.337(6) ?
C17 C18 . 1.350(5) ?

loop_
_geom_torsion_atom_site_label_1
_geom_torsion_atom_site_label_2
_geom_torsion_atom_site_label_3
_geom_torsion_atom_site_label_4
_geom_torsion
N1 C1 C2 C3 -5.2(3)
C8 C1 C2 C3 118.3(3)
C5 C1 C2 C3 -130.9(3)
C1 C2 C3 C4 24.4(4)
C2 C3 C4 N1 -34.3(4)
N1 C1 C5 C9 -68.7(3)
C8 C1 C5 C9 169.3(2)
C2 C1 C5 C9 49.8(3)
N1 C1 C5 C6 165.8(2)
C8 C1 C5 C6 43.8(3)
C2 C1 C5 C6 -75.7(3)
C9 C5 C6 C7 -157.8(2)
C1 C5 C6 C7 -32.0(3)
C9 C5 C6 C10 77.6(4)
C1 C5 C6 C10 -156.6(3)
C10 C6 C7 O1 -48.0(5)
C5 C6 C7 O1 -173.6(3)
C10 C6 C7 C8 132.9(3)
C5 C6 C7 C8 7.3(3)
O1 C7 C8 C11 -29.3(5)
C6 C7 C8 C11 149.7(3)
O1 C7 C8 C1 -158.7(3)
C6 C7 C8 C1 20.3(3)
N1 C1 C8 C7 -162.4(2)
C2 C1 C8 C7 79.5(3)
C5 C1 C8 C7 -38.4(3)
N1 C1 C8 C11 69.4(4)
C2 C1 C8 C11 -48.8(4)
C5 C1 C8 C11 -166.7(3)
C6 C5 C9 N2 -4E1(4)
C1 C5 C9 N2 -16E1(4)
N1 C12 C13 C18 47.9(5)
N1 C12 C13 C14 -130.8(3)
C18 C13 C14 C15 1.3(5)
C12 C13 C14 C15 -179.8(3)
C13 C14 C15 C16 -1.6(6)
C14 C15 C16 C17 0.8(6)
C15 C16 C17 C18 0.3(6)
C16 C17 C18 C13 -0.6(5)
C14 C13 C18 C17 -0.2(5)
C12 C13 C18 C17 -179.0(3)
C3 C4 N1 C12 170.3(3)
C3 C4 N1 C1 32.3(4)
C13 C12 N1 C4 63.3(4)
C13 C12 N1 C1 -162.8(3)
C8 C1 N1 C4 -140.2(3)
C2 C1 N1 C4 -16.7(3)
C5 C1 N1 C4 105.6(3)
C8 C1 N1 C12 83.9(3)
C2 C1 N1 C12 -152.6(3)
C5 C1 N1 C12 -30.3(3)

loop_
_cod_related_entry_id
_cod_related_entry_database
_cod_related_entry_code
1 ChemSpider 4417269
